data_4031832
loop_
_publ_author_name
'Limanto, John'
'Yoshikawa, Naoki'
'Reamer, Robert A.'
'Tan, Lushi'
'Brunskill, Andrew'
'Reibarkh, Mikhail'

_publ_section_title
;
 Promotion of a Ti-Mediated Mannich Reaction by a Proton Source.
;
_journal_issue 2
_journal_name_full 'The Journal of organic chemistry'
_journal_page_first 723
_journal_page_last 728
_journal_paper_doi 10.1021/acs.joc.5b02452
_journal_volume 81
_journal_year 2016
_chemical_absolute_configuration ad
_chemical_formula_moiety 'C39 H46 F I N2 O5 Si2'
_chemical_formula_sum 'C39 H46 F I N2 O5 Si2'
_chemical_formula_weight 824.86
_chemical_name_systematic
; 
(S)-3-((2R,5S)-5-(4-fluorophenyl)-2-((S)-((4-iodophenyl)amino)
(4-((trimethylsilyl)oxy) phenyl)methyl)-5-((trimethylsilyl)oxy)
pentanoyl)-4-phenyloxazolidin-2-one 
;
_space_group_crystal_system triclinic
_space_group_IT_number 1
_space_group_name_Hall 'P 1'
_space_group_name_H-M_alt 'P 1'
_symmetry_space_group_name_Hall 'P 1'
_symmetry_space_group_name_H-M 'P 1'
_atom_sites_solution_hydrogens geom
_audit_creation_method SHELXL-2014
_cell_angle_alpha 81.5151(14)
_cell_angle_beta 89.5040(16)
_cell_angle_gamma 89.5445(14)
_cell_formula_units_Z 2
_cell_length_a 5.7152(3)
_cell_length_b 15.4683(7)
_cell_length_c 22.7213(10)
_cell_measurement_reflns_used 9323
_cell_measurement_temperature 100(2)
_cell_measurement_theta_max 66.69
_cell_measurement_theta_min 5.22
_cell_volume 1986.56(16)
_computing_cell_refinement 'Bruker SAINT'
_computing_data_collection 'Bruker APEX2'
_computing_data_reduction 'Bruker SAINT'
_computing_molecular_graphics 'Bruker SHELXTL'
_computing_publication_material 'Bruker SHELXTL'
_computing_structure_refinement 'SHELXL-2014 (Sheldrick, 2014)'
_computing_structure_solution 'SHELXS-97 (Sheldrick 2008)'
_diffrn_ambient_temperature 100(2)
_diffrn_measured_fraction_theta_full 0.991
_diffrn_measured_fraction_theta_max 0.990
_diffrn_measurement_device_type 'Bruker APEX-II CCD'
_diffrn_measurement_method '\f and \w scans'
_diffrn_radiation_type CuK\a
_diffrn_radiation_wavelength 1.54178
_diffrn_reflns_av_R_equivalents 0.0443
_diffrn_reflns_av_unetI/netI 0.0510
_diffrn_reflns_laue_measured_fraction_full 0.991
_diffrn_reflns_laue_measured_fraction_max 0.990
_diffrn_reflns_limit_h_max 6
_diffrn_reflns_limit_h_min -6
_diffrn_reflns_limit_k_max 18
_diffrn_reflns_limit_k_min -18
_diffrn_reflns_limit_l_max 27
_diffrn_reflns_limit_l_min -27
_diffrn_reflns_number 37418
_diffrn_reflns_point_group_measured_fraction_full 0.961
_diffrn_reflns_point_group_measured_fraction_max 0.959
_diffrn_reflns_theta_full 66.500
_diffrn_reflns_theta_max 66.692
_diffrn_reflns_theta_min 1.966
_exptl_absorpt_coefficient_mu 7.303
_exptl_absorpt_correction_T_max 0.747
_exptl_absorpt_correction_T_min 0.552
_exptl_absorpt_correction_type multi-scan
_exptl_absorpt_process_details
;
(SADABS; Sheldrick, 2003)
;
_exptl_crystal_colour colourless
_exptl_crystal_density_diffrn 1.379
_exptl_crystal_description block
_exptl_crystal_F_000 848
_exptl_crystal_size_max 0.120
_exptl_crystal_size_mid 0.070
_exptl_crystal_size_min 0.040
_exptl_transmission_factor_max 0.7528
_exptl_transmission_factor_min 0.5563
_refine_diff_density_max 1.213
_refine_diff_density_min -0.695
_refine_diff_density_rms 0.082
_refine_ls_abs_structure_details
; 
 Classical Flack method preferred over Parsons because s.u. lower. 
;
_refine_ls_abs_structure_Flack 0.006(6)
_refine_ls_extinction_method none
_refine_ls_goodness_of_fit_ref 1.047
_refine_ls_hydrogen_treatment constr
_refine_ls_matrix_type full
_refine_ls_number_parameters 944
_refine_ls_number_reflns 13490
_refine_ls_number_restraints 15
_refine_ls_restrained_S_all 1.048
_refine_ls_R_factor_all 0.0571
_refine_ls_R_factor_gt 0.0564
_refine_ls_shift/su_max 0.004
_refine_ls_shift/su_mean 0.000
_refine_ls_structure_factor_coef Fsqd
_refine_ls_weighting_details 'w=1/[\s^2^(Fo^2^)+(0.0880P)^2^+4.8700P] where P=(Fo^2^+2Fc^2^)/3'
_refine_ls_weighting_scheme calc
_refine_ls_wR_factor_gt 0.1474
_refine_ls_wR_factor_ref 0.1481
_reflns_Friedel_coverage 0.937
_reflns_friedel_fraction_full 0.931
_reflns_friedel_fraction_max 0.928
_reflns_number_gt 13261
_reflns_number_total 13490
_reflns_threshold_expression 'I > 2\s(I)'
_cod_data_source_file jo5b02452_si_002.cif
_cod_data_source_block mdk097
_cod_database_code 4031832
_shelx_space_group_comment
; 
The symmetry employed for this shelxl refinement is uniquely defined 
by the following loop, which should always be used as a source of 
symmetry information in preference to the above space-group names. 
They are only intended as comments. 
;
_shelx_estimated_absorpt_t_min 0.474
_shelx_estimated_absorpt_t_max 0.759
_shelxl_version_number 2014-3

loop_
_space_group_symop_operation_xyz
'x, y, z'

loop_
_atom_site_label
_atom_site_type_symbol
_atom_site_fract_x
_atom_site_fract_y
_atom_site_fract_z
_atom_site_U_iso_or_equiv
_atom_site_adp_type
_atom_site_occupancy
_atom_site_site_symmetry_order
_atom_site_calc_flag
_atom_site_refinement_flags_posn
_atom_site_refinement_flags_adp
_atom_site_refinement_flags_occupancy
_atom_site_disorder_assembly
_atom_site_disorder_group
I1 I -0.19434(12) 1.54554(4) -0.06939(3) 0.0533(2) Uani 1 1 d . . . . .
F1 F 0.4822(11) 0.6174(4) 0.4017(2) 0.0386(12) Uani 1 1 d . . . . .
Si2 Si 0.1336(5) 0.86358(18) -0.16424(11) 0.0332(5) Uani 1 1 d . . . . .
Si1 Si 0.5090(4) 0.70973(15) 0.09090(10) 0.0273(5) Uani 1 1 d . . . . .
O1 O 0.4860(10) 1.1243(4) 0.1547(3) 0.0253(12) Uani 1 1 d . . . . .
O2 O -0.1287(11) 1.0105(4) 0.2298(3) 0.0298(13) Uani 1 1 d . . . . .
O3 O -0.0768(10) 1.1084(4) 0.2916(2) 0.0263(12) Uani 1 1 d . . . . .
O4 O 0.3554(11) 0.7705(4) 0.1322(3) 0.0295(13) Uani 1 1 d . . . . .
O5 O -0.0323(14) 0.9384(7) -0.1373(4) 0.059(2) Uani 1 1 d . . . . .
N1 N 0.1704(11) 1.1144(4) 0.2151(3) 0.0216(13) Uani 1 1 d . . . . .
N2 N -0.0369(11) 1.1713(4) 0.0757(3) 0.0205(13) Uani 1 1 d . . . . .
H2C H -0.1299 1.1565 0.1065 0.025 Uiso 1 1 calc R U . . .
C1 C -0.0230(14) 1.0708(5) 0.2426(3) 0.0236(16) Uani 1 1 d . . . . .
C2 C 0.0773(14) 1.1800(5) 0.2971(3) 0.0229(15) Uani 1 1 d . . . . .
H2A H 0.1461 1.1730 0.3373 0.028 Uiso 1 1 calc R U . . .
H2B H -0.0092 1.2362 0.2901 0.028 Uiso 1 1 calc R U . . .
C3 C 0.2698(14) 1.1777(6) 0.2498(4) 0.0201(16) Uani 1 1 d . . . . .
H3A H 0.4180 1.1539 0.2691 0.024 Uiso 1 1 calc R U . . .
C4 C 0.2908(15) 1.0959(5) 0.1640(4) 0.0216(17) Uani 1 1 d . . . . .
C5 C 0.1712(14) 1.0439(5) 0.1210(3) 0.0213(15) Uani 1 1 d . . . . .
H5A H 0.0124 1.0258 0.1369 0.026 Uiso 1 1 calc R U . . .
C6 C 0.3188(17) 0.9618(5) 0.1159(4) 0.0273(18) Uani 1 1 d . . . . .
H6A H 0.2507 0.9300 0.0855 0.033 Uiso 1 1 calc R U . . .
H6B H 0.4799 0.9791 0.1031 0.033 Uiso 1 1 calc R U . . .
C7 C 0.3259(16) 0.9020(5) 0.1760(4) 0.0263(18) Uani 1 1 d . . . . .
H7A H 0.3976 0.9340 0.2058 0.032 Uiso 1 1 calc R U . . .
H7B H 0.1636 0.8873 0.1892 0.032 Uiso 1 1 calc R U . . .
C8 C 0.4631(15) 0.8173(5) 0.1740(4) 0.0261(17) Uani 1 1 d . . . . .
H8A H 0.6271 0.8320 0.1606 0.031 Uiso 1 1 calc R U . . .
C9 C 0.4686(14) 0.7625(5) 0.2353(4) 0.0235(16) Uani 1 1 d . . . . .
C10 C 0.6598(15) 0.7675(6) 0.2729(4) 0.0300(18) Uani 1 1 d . . . . .
H10A H 0.7868 0.8050 0.2598 0.036 Uiso 1 1 calc R U . . .
C11 C 0.6650(16) 0.7183(6) 0.3286(4) 0.0326(19) Uani 1 1 d . . . . .
H11A H 0.7961 0.7201 0.3538 0.039 Uiso 1 1 calc R U . . .
C12 C 0.4763(16) 0.6668(5) 0.3468(4) 0.0279(17) Uani 1 1 d . . . . .
C13 C 0.2852(17) 0.6594(6) 0.3116(4) 0.0302(19) Uani 1 1 d . . . . .
H13A H 0.1582 0.6224 0.3254 0.036 Uiso 1 1 calc R U . . .
C14 C 0.2845(17) 0.7077(6) 0.2552(5) 0.031(2) Uani 1 1 d . . . . .
H14A H 0.1558 0.7033 0.2297 0.037 Uiso 1 1 calc R U . . .
C15 C 0.1443(13) 1.1093(5) 0.0627(3) 0.0198(15) Uani 1 1 d . . . . .
H15A H 0.2945 1.1420 0.0552 0.024 Uiso 1 1 calc R U . . .
C16 C 0.0935(15) 1.0654(5) 0.0084(4) 0.0237(16) Uani 1 1 d . . . . .
C17 C -0.111(2) 1.0256(8) 0.0003(5) 0.050(3) Uani 1 1 d . . . . .
H17A H -0.2319 1.0269 0.0292 0.059 Uiso 1 1 calc R U . . .
C18 C -0.153(2) 0.9830(7) -0.0482(5) 0.042(2) Uani 1 1 d . . . . .
H18A H -0.2991 0.9551 -0.0516 0.050 Uiso 1 1 calc R U . . .
C19 C 0.0130(18) 0.9814(8) -0.0903(4) 0.040(2) Uani 1 1 d . . . . .
C20 C 0.225(3) 1.0204(17) -0.0833(7) 0.111(9) Uani 1 1 d . U . . .
H20A H 0.3463 1.0175 -0.1117 0.133 Uiso 1 1 calc R U . . .
C21 C 0.261(2) 1.0642(13) -0.0349(6) 0.076(6) Uani 1 1 d . U . . .
H21A H 0.4050 1.0937 -0.0318 0.091 Uiso 1 1 calc R U . . .
C22 C -0.0685(14) 1.2527(5) 0.0414(3) 0.0202(15) Uani 1 1 d . . . . .
C23 C -0.2708(13) 1.3013(6) 0.0502(4) 0.0224(16) Uani 1 1 d . . . . .
H23A H -0.3866 1.2768 0.0778 0.027 Uiso 1 1 calc R U . . .
C24 C -0.3043(16) 1.3845(6) 0.0193(4) 0.0279(18) Uani 1 1 d . . . . .
H24A H -0.4424 1.4163 0.0259 0.033 Uiso 1 1 calc R U . . .
C25 C -0.1375(16) 1.4216(6) -0.0213(4) 0.0279(18) Uani 1 1 d . . . . .
C26 C 0.0658(14) 1.3746(6) -0.0304(4) 0.0268(17) Uani 1 1 d . . . . .
H26A H 0.1829 1.3998 -0.0574 0.032 Uiso 1 1 calc R U . . .
C27 C 0.0956(14) 1.2909(6) 0.0002(4) 0.0263(17) Uani 1 1 d . . . . .
H27A H 0.2323 1.2587 -0.0071 0.032 Uiso 1 1 calc R U . . .
C28 C 0.3144(14) 1.2658(6) 0.2135(4) 0.0201(16) Uani 1 1 d . . . . .
C29 C 0.5199(14) 1.3093(6) 0.2203(4) 0.0253(16) Uani 1 1 d . . . . .
H29A H 0.6340 1.2826 0.2474 0.030 Uiso 1 1 calc R U . . .
C30 C 0.5633(15) 1.3919(6) 0.1880(4) 0.0294(18) Uani 1 1 d . . . . .
H30A H 0.7056 1.4212 0.1931 0.035 Uiso 1 1 calc R U . . .
C31 C 0.3971(16) 1.4303(5) 0.1487(4) 0.0272(17) Uani 1 1 d . . . . .
H31A H 0.4243 1.4866 0.1268 0.033 Uiso 1 1 calc R U . . .
C32 C 0.1922(16) 1.3875(6) 0.1410(4) 0.0282(18) Uani 1 1 d . . . . .
H32A H 0.0797 1.4141 0.1134 0.034 Uiso 1 1 calc R U . . .
C33 C 0.1478(14) 1.3054(5) 0.1736(3) 0.0218(15) Uani 1 1 d . . . . .
H33A H 0.0048 1.2766 0.1685 0.026 Uiso 1 1 calc R U . . .
C34 C 0.7075(16) 0.6351(6) 0.1393(4) 0.0320(19) Uani 1 1 d . . . . .
H34A H 0.7713 0.5908 0.1168 0.048 Uiso 1 1 calc R U . . .
H34B H 0.6198 0.6063 0.1739 0.048 Uiso 1 1 calc R U . . .
H34C H 0.8359 0.6687 0.1527 0.048 Uiso 1 1 calc R U . . .
C35 C 0.2865(19) 0.6492(8) 0.0543(5) 0.041(2) Uani 1 1 d . . . . .
H35A H 0.3652 0.6100 0.0302 0.061 Uiso 1 1 calc R U . . .
H35B H 0.1877 0.6908 0.0288 0.061 Uiso 1 1 calc R U . . .
H35C H 0.1891 0.6148 0.0848 0.061 Uiso 1 1 calc R U . . .
C36 C 0.683(2) 0.7827(8) 0.0349(5) 0.048(3) Uani 1 1 d . . . . .
H36A H 0.7584 0.7480 0.0073 0.072 Uiso 1 1 calc R U . . .
H36B H 0.8025 0.8122 0.0552 0.072 Uiso 1 1 calc R U . . .
H36C H 0.5791 0.8265 0.0128 0.072 Uiso 1 1 calc R U . . .
C37 C -0.067(3) 0.8057(11) -0.2088(7) 0.072(4) Uani 1 1 d . . . . .
H37A H 0.0250 0.7714 -0.2339 0.109 Uiso 1 1 calc R U . . .
H37B H -0.1633 0.8486 -0.2341 0.109 Uiso 1 1 calc R U . . .
H37C H -0.1681 0.7667 -0.1821 0.109 Uiso 1 1 calc R U . . .
C38 C 0.361(3) 0.9222(9) -0.2131(7) 0.067(4) Uani 1 1 d . . . . .
H38A H 0.4374 0.8815 -0.2366 0.100 Uiso 1 1 calc R U . . .
H38B H 0.4785 0.9457 -0.1886 0.100 Uiso 1 1 calc R U . . .
H38C H 0.2888 0.9702 -0.2399 0.100 Uiso 1 1 calc R U . . .
C39 C 0.273(4) 0.7883(13) -0.1045(7) 0.092(6) Uani 1 1 d . . . . .
H39A H 0.3200 0.7345 -0.1196 0.138 Uiso 1 1 calc R U . . .
H39B H 0.1628 0.7743 -0.0713 0.138 Uiso 1 1 calc R U . . .
H39C H 0.4121 0.8161 -0.0907 0.138 Uiso 1 1 calc R U . . .
I1' I 0.27841(8) -0.41274(3) 0.71246(3) 0.04198(18) Uani 1 1 d . . . . .
F1' F 0.9887(10) 0.5122(3) 0.2476(2) 0.0356(11) Uani 1 1 d . . . . .
Si1' Si 1.0080(4) 0.41392(14) 0.56150(10) 0.0240(4) Uani 1 1 d . . . . .
Si2' Si 0.6894(5) 0.25719(18) 0.81707(11) 0.0339(6) Uani 1 1 d . . . . .
O1' O 1.0004(9) 0.0023(4) 0.4886(2) 0.0215(11) Uani 1 1 d . . . . .
O2' O 0.3883(11) 0.1236(4) 0.4201(3) 0.0294(13) Uani 1 1 d . . . . .
O3' O 0.4205(10) 0.0236(4) 0.3587(2) 0.0263(12) Uani 1 1 d . . . . .
O4' O 0.8610(10) 0.3560(4) 0.5176(2) 0.0231(11) Uani 1 1 d . . . . .
O5' O 0.5667(12) 0.1691(4) 0.7969(3) 0.0343(14) Uani 1 1 d . . . . .
N1' N 0.6759(12) 0.0154(4) 0.4327(3) 0.0209(13) Uani 1 1 d . . . . .
N2' N 0.4714(12) -0.0379(4) 0.5733(3) 0.0211(13) Uani 1 1 d . . . . .
H2'C H 0.3762 -0.0193 0.5438 0.025 Uiso 1 1 calc R U . . .
C1' C 0.4848(13) 0.0601(5) 0.4061(3) 0.0221(16) Uani 1 1 d . . . . .
C2' C 0.5681(14) -0.0510(5) 0.3522(3) 0.0225(15) Uani 1 1 d . . . . .
H2'A H 0.6322 -0.0457 0.3112 0.027 Uiso 1 1 calc R U . . .
H2'B H 0.4775 -0.1058 0.3604 0.027 Uiso 1 1 calc R U . . .
C3' C 0.7664(14) -0.0513(6) 0.3971(4) 0.0204(16) Uani 1 1 d . . . . .
H3'A H 0.9147 -0.0305 0.3762 0.025 Uiso 1 1 calc R U . . .
C4' C 0.8063(14) 0.0330(5) 0.4813(4) 0.0188(15) Uani 1 1 d . . . . .
C5' C 0.6928(14) 0.0857(5) 0.5263(3) 0.0215(15) Uani 1 1 d . . . . .
H5'A H 0.5350 0.1071 0.5117 0.026 Uiso 1 1 calc R U . . .
C6' C 0.8489(16) 0.1640(5) 0.5319(4) 0.0247(17) Uani 1 1 d . . . . .
H6'A H 1.0098 0.1435 0.5425 0.030 Uiso 1 1 calc R U . . .
H6'B H 0.7880 0.1953 0.5639 0.030 Uiso 1 1 calc R U . . .
C7' C 0.8524(15) 0.2261(5) 0.4725(4) 0.0239(17) Uani 1 1 d . . . . .
H7'A H 0.9289 0.1959 0.4419 0.029 Uiso 1 1 calc R U . . .
H7'B H 0.6893 0.2397 0.4598 0.029 Uiso 1 1 calc R U . . .
C8' C 0.9805(14) 0.3117(5) 0.4756(4) 0.0226(16) Uani 1 1 d . . . . .
H8'A H 1.1445 0.2984 0.4893 0.027 Uiso 1 1 calc R U . . .
C9' C 0.9861(13) 0.3673(5) 0.4146(4) 0.0209(15) Uani 1 1 d . . . . .
C10' C 1.1733(14) 0.3623(5) 0.3762(4) 0.0241(16) Uani 1 1 d . . . . .
H10B H 1.3010 0.3245 0.3887 0.029 Uiso 1 1 calc R U . . .
C11' C 1.1788(16) 0.4117(6) 0.3193(4) 0.0300(18) Uani 1 1 d . . . . .
H11B H 1.3091 0.4092 0.2934 0.036 Uiso 1 1 calc R U . . .
C12' C 0.9891(16) 0.4636(5) 0.3028(4) 0.0255(16) Uani 1 1 d . . . . .
C13' C 0.7954(16) 0.4692(6) 0.3394(4) 0.0301(19) Uani 1 1 d . . . . .
H13B H 0.6653 0.5054 0.3263 0.036 Uiso 1 1 calc R U . . .
C14' C 0.7977(15) 0.4208(6) 0.3954(4) 0.0270(18) Uani 1 1 d . . . . .
H14B H 0.6677 0.4241 0.4213 0.032 Uiso 1 1 calc R U . . .
C15' C 0.6644(14) 0.0186(5) 0.5843(3) 0.0209(15) Uani 1 1 d . . . . .
H15B H 0.8096 -0.0182 0.5889 0.025 Uiso 1 1 calc R U . . .
C16' C 0.6365(14) 0.0613(5) 0.6404(4) 0.0223(15) Uani 1 1 d . . . . .
C17' C 0.4396(15) 0.1091(6) 0.6509(4) 0.0261(16) Uani 1 1 d . . . . .
H17B H 0.3172 0.1164 0.6225 0.031 Uiso 1 1 calc R U . . .
C18' C 0.4191(16) 0.1467(6) 0.7026(4) 0.0296(18) Uani 1 1 d . . . . .
H18B H 0.2827 0.1794 0.7093 0.036 Uiso 1 1 calc R U . . .
C19' C 0.5955(16) 0.1368(6) 0.7442(4) 0.0298(18) Uani 1 1 d . . . . .
C20' C 0.7952(17) 0.0874(6) 0.7350(4) 0.034(2) Uani 1 1 d . . . . .
H20B H 0.9160 0.0793 0.7638 0.041 Uiso 1 1 calc R U . . .
C21' C 0.8141(16) 0.0504(6) 0.6827(4) 0.0289(19) Uani 1 1 d . . . . .
H21B H 0.9497 0.0172 0.6758 0.035 Uiso 1 1 calc R U . . .
C22' C 0.4284(13) -0.1190(5) 0.6063(3) 0.0201(15) Uani 1 1 d . . . . .
C23' C 0.2255(14) -0.1630(5) 0.5970(3) 0.0222(16) Uani 1 1 d . . . . .
H23B H 0.1135 -0.1355 0.5696 0.027 Uiso 1 1 calc R U . . .
C24' C 0.1814(14) -0.2462(5) 0.6268(4) 0.0234(16) Uani 1 1 d . . . . .
H24B H 0.0402 -0.2749 0.6198 0.028 Uiso 1 1 calc R U . . .
C25' C 0.3447(15) -0.2877(5) 0.6670(4) 0.0236(16) Uani 1 1 d . . . . .
C26' C 0.5504(15) -0.2450(6) 0.6763(3) 0.0251(16) Uani 1 1 d . . . . .
H26B H 0.6634 -0.2733 0.7031 0.030 Uiso 1 1 calc R U . . .
C27' C 0.5927(14) -0.1615(5) 0.6469(3) 0.0231(16) Uani 1 1 d . . . . .
H27B H 0.7334 -0.1326 0.6542 0.028 Uiso 1 1 calc R U . . .
C28' C 0.8061(14) -0.1394(6) 0.4354(4) 0.0211(16) Uani 1 1 d . . . . .
C29' C 1.0108(14) -0.1849(6) 0.4295(4) 0.0235(16) Uani 1 1 d . . . . .
H29B H 1.1286 -0.1599 0.4026 0.028 Uiso 1 1 calc R U . . .
C30' C 1.0470(15) -0.2670(6) 0.4624(4) 0.0292(18) Uani 1 1 d . . . . .
H30B H 1.1887 -0.2982 0.4584 0.035 Uiso 1 1 calc R U . . .
C31' C 0.8714(15) -0.3027(6) 0.5014(4) 0.0257(17) Uani 1 1 d . . . . .
H31B H 0.8932 -0.3591 0.5237 0.031 Uiso 1 1 calc R U . . .
C32' C 0.6663(15) -0.2572(5) 0.5079(4) 0.0261(17) Uani 1 1 d . . . . .
H32B H 0.5496 -0.2816 0.5353 0.031 Uiso 1 1 calc R U . . .
C33' C 0.6315(14) -0.1761(5) 0.4746(3) 0.0207(15) Uani 1 1 d . . . . .
H33B H 0.4890 -0.1452 0.4783 0.025 Uiso 1 1 calc R U . . .
C34' C 1.2070(16) 0.4921(6) 0.5157(4) 0.0309(18) Uani 1 1 d . . . . .
H34D H 1.2567 0.5369 0.5391 0.046 Uiso 1 1 calc R U . . .
H34E H 1.1244 0.5199 0.4802 0.046 Uiso 1 1 calc R U . . .
H34F H 1.3446 0.4605 0.5037 0.046 Uiso 1 1 calc R U . . .
C35' C 1.179(2) 0.3379(7) 0.6162(5) 0.048(3) Uani 1 1 d . . . . .
H35D H 1.2440 0.3702 0.6462 0.072 Uiso 1 1 calc R U . . .
H35E H 1.3064 0.3117 0.5956 0.072 Uiso 1 1 calc R U . . .
H35F H 1.0761 0.2917 0.6357 0.072 Uiso 1 1 calc R U . . .
C36' C 0.7799(18) 0.4713(7) 0.5997(5) 0.038(2) Uani 1 1 d . . . . .
H36D H 0.8519 0.4989 0.6311 0.057 Uiso 1 1 calc R U . . .
H36E H 0.6625 0.4291 0.6173 0.057 Uiso 1 1 calc R U . . .
H36F H 0.7045 0.5161 0.5709 0.057 Uiso 1 1 calc R U . . .
C37' C 0.499(5) 0.3551(16) 0.7825(14) 0.065(8) Uani 0.52(2) 1 d . . P A 1
H37D H 0.5356 0.4065 0.8011 0.097 Uiso 0.52(2) 1 calc R U P A 1
H37E H 0.3328 0.3407 0.7891 0.097 Uiso 0.52(2) 1 calc R U P A 1
H37F H 0.5304 0.3678 0.7396 0.097 Uiso 0.52(2) 1 calc R U P A 1
C38' C 0.985(4) 0.2813(18) 0.7894(12) 0.054(7) Uani 0.52(2) 1 d . . P A 1
H38D H 1.0413 0.3339 0.8040 0.080 Uiso 0.52(2) 1 calc R U P A 1
H38E H 0.9849 0.2911 0.7458 0.080 Uiso 0.52(2) 1 calc R U P A 1
H38F H 1.0887 0.2319 0.8035 0.080 Uiso 0.52(2) 1 calc R U P A 1
C39' C 0.645(4) 0.2396(18) 0.8965(8) 0.041(5) Uani 0.52(2) 1 d . . P A 1
H39D H 0.6555 0.2955 0.9118 0.061 Uiso 0.52(2) 1 calc R U P A 1
H39E H 0.7644 0.1992 0.9152 0.061 Uiso 0.52(2) 1 calc R U P A 1
H39F H 0.4892 0.2145 0.9057 0.061 Uiso 0.52(2) 1 calc R U P A 1
C37" C 0.539(5) 0.2860(19) 0.8823(11) 0.045(6) Uani 0.48(2) 1 d . . P A 2
H37G H 0.5695 0.3473 0.8857 0.067 Uiso 0.48(2) 1 calc R U P A 2
H37H H 0.5962 0.2486 0.9180 0.067 Uiso 0.48(2) 1 calc R U P A 2
H37I H 0.3704 0.2775 0.8786 0.067 Uiso 0.48(2) 1 calc R U P A 2
C38" C 0.721(7) 0.3407(18) 0.7542(10) 0.065(10) Uani 0.48(2) 1 d . . P A 2
H38G H 0.8366 0.3834 0.7630 0.097 Uiso 0.48(2) 1 calc R U P A 2
H38H H 0.5700 0.3702 0.7455 0.097 Uiso 0.48(2) 1 calc R U P A 2
H38I H 0.7732 0.3145 0.7196 0.097 Uiso 0.48(2) 1 calc R U P A 2
C39" C 0.999(4) 0.2137(19) 0.8456(11) 0.053(7) Uani 0.48(2) 1 d . . P A 2
H39G H 1.0534 0.2478 0.8758 0.080 Uiso 0.48(2) 1 calc R U P A 2
H39H H 1.1098 0.2196 0.8122 0.080 Uiso 0.48(2) 1 calc R U P A 2
H39I H 0.9870 0.1520 0.8630 0.080 Uiso 0.48(2) 1 calc R U P A 2

loop_
_atom_site_aniso_label
_atom_site_aniso_U_11
_atom_site_aniso_U_22
_atom_site_aniso_U_33
_atom_site_aniso_U_23
_atom_site_aniso_U_13
_atom_site_aniso_U_12
I1 0.0778(5) 0.0266(3) 0.0511(4) 0.0087(3) -0.0039(4) 0.0139(3)
F1 0.058(3) 0.031(3) 0.026(2) 0.000(2) 0.004(2) 0.010(2)
Si2 0.0403(13) 0.0363(14) 0.0239(11) -0.0073(10) -0.0040(10) 0.0040(11)
Si1 0.0328(12) 0.0209(11) 0.0287(11) -0.0058(9) -0.0031(9) 0.0088(9)
O1 0.023(3) 0.024(3) 0.027(3) -0.001(2) 0.005(2) 0.007(2)
O2 0.035(3) 0.026(3) 0.028(3) -0.003(2) 0.007(3) -0.003(3)
O3 0.031(3) 0.029(3) 0.018(3) -0.003(2) 0.006(2) 0.001(2)
O4 0.036(3) 0.023(3) 0.031(3) -0.008(2) -0.006(3) 0.014(2)
O5 0.046(4) 0.095(7) 0.049(4) -0.051(5) -0.008(4) 0.018(4)
N1 0.025(3) 0.017(3) 0.022(3) 0.001(2) 0.003(3) 0.007(3)
N2 0.022(3) 0.019(3) 0.019(3) 0.001(2) 0.004(3) 0.007(2)
C1 0.027(4) 0.023(4) 0.019(4) 0.004(3) 0.002(3) 0.008(3)
C2 0.026(4) 0.026(4) 0.017(3) 0.000(3) 0.000(3) 0.008(3)
C3 0.020(4) 0.021(4) 0.019(4) -0.002(3) -0.005(3) 0.006(3)
C4 0.030(4) 0.016(4) 0.017(4) 0.005(3) 0.005(3) 0.010(3)
C5 0.026(4) 0.017(4) 0.020(4) 0.000(3) 0.005(3) 0.005(3)
C6 0.040(5) 0.013(4) 0.028(4) -0.001(3) 0.001(4) 0.013(3)
C7 0.038(5) 0.015(4) 0.025(4) -0.002(3) 0.002(4) 0.008(3)
C8 0.029(4) 0.017(4) 0.031(4) -0.002(3) -0.001(3) 0.008(3)
C9 0.023(4) 0.017(4) 0.031(4) -0.006(3) -0.004(3) 0.006(3)
C10 0.026(4) 0.028(4) 0.038(5) -0.010(4) -0.006(4) 0.003(3)
C11 0.035(5) 0.031(5) 0.034(5) -0.010(4) -0.008(4) 0.007(4)
C12 0.037(4) 0.020(4) 0.028(4) -0.008(3) 0.002(4) 0.008(3)
C13 0.033(5) 0.020(4) 0.037(5) -0.001(4) 0.002(4) -0.002(3)
C14 0.034(5) 0.024(5) 0.036(5) -0.005(4) -0.014(4) 0.008(4)
C15 0.021(3) 0.018(4) 0.020(4) 0.000(3) 0.001(3) 0.007(3)
C16 0.032(4) 0.018(4) 0.021(4) -0.001(3) 0.004(3) 0.010(3)
C17 0.053(6) 0.059(7) 0.045(6) -0.032(5) 0.025(5) -0.026(5)
C18 0.050(6) 0.040(5) 0.037(5) -0.011(4) 0.007(4) -0.016(5)
C19 0.038(5) 0.055(6) 0.031(5) -0.019(4) -0.001(4) 0.007(4)
C20 0.058(8) 0.23(2) 0.071(10) -0.110(14) 0.038(7) -0.045(11)
C21 0.032(5) 0.156(16) 0.055(8) -0.070(10) 0.018(5) -0.028(7)
C22 0.026(4) 0.017(4) 0.017(3) -0.002(3) -0.003(3) 0.004(3)
C23 0.018(4) 0.029(4) 0.020(4) -0.007(3) -0.002(3) 0.006(3)
C24 0.032(4) 0.024(4) 0.028(4) -0.007(3) -0.006(3) 0.012(3)
C25 0.034(4) 0.023(4) 0.025(4) 0.000(3) -0.012(4) 0.013(4)
C26 0.024(4) 0.026(4) 0.028(4) 0.004(3) -0.002(3) 0.000(3)
C27 0.024(4) 0.029(4) 0.024(4) 0.001(3) 0.001(3) 0.005(3)
C28 0.021(4) 0.021(4) 0.018(4) -0.003(3) 0.001(3) 0.008(3)
C29 0.020(4) 0.029(4) 0.027(4) -0.002(3) -0.001(3) 0.003(3)
C30 0.028(4) 0.029(4) 0.034(4) -0.013(4) 0.006(4) -0.002(3)
C31 0.036(4) 0.017(4) 0.028(4) -0.002(3) 0.005(4) 0.004(3)
C32 0.038(5) 0.024(4) 0.023(4) -0.003(3) -0.003(4) 0.006(3)
C33 0.026(4) 0.018(4) 0.022(4) -0.004(3) -0.003(3) 0.001(3)
C34 0.029(4) 0.021(4) 0.047(5) -0.007(4) -0.005(4) 0.009(3)
C35 0.038(5) 0.040(6) 0.046(6) -0.015(5) -0.010(4) 0.010(4)
C36 0.061(7) 0.041(6) 0.041(6) -0.002(5) 0.006(5) 0.005(5)
C37 0.064(8) 0.089(11) 0.077(9) -0.052(9) -0.016(7) 0.002(7)
C38 0.081(9) 0.050(7) 0.065(8) -0.002(6) 0.036(7) 0.012(6)
C39 0.129(16) 0.083(12) 0.057(9) 0.019(8) -0.041(10) 0.000(11)
I1' 0.0558(4) 0.0225(3) 0.0444(3) 0.0060(2) 0.0008(3) -0.0061(2)
F1' 0.054(3) 0.029(3) 0.022(2) 0.002(2) 0.000(2) -0.005(2)
Si1' 0.0265(10) 0.0205(10) 0.0253(11) -0.0046(8) -0.0005(9) -0.0004(8)
Si2' 0.0419(13) 0.0376(14) 0.0247(11) -0.0138(10) 0.0085(10) -0.0083(11)
O1' 0.020(3) 0.022(3) 0.022(3) -0.001(2) -0.004(2) 0.003(2)
O2' 0.032(3) 0.026(3) 0.028(3) 0.001(2) -0.005(3) 0.010(3)
O3' 0.028(3) 0.028(3) 0.021(3) -0.001(2) -0.004(2) 0.006(2)
O4' 0.029(3) 0.018(3) 0.024(3) -0.007(2) 0.003(2) -0.001(2)
O5' 0.040(3) 0.038(4) 0.028(3) -0.015(3) 0.005(3) 0.001(3)
N1' 0.027(3) 0.014(3) 0.021(3) -0.002(2) -0.002(3) 0.000(2)
N2' 0.026(3) 0.017(3) 0.019(3) 0.001(2) -0.004(3) 0.002(3)
C1' 0.021(4) 0.021(4) 0.023(4) 0.002(3) -0.001(3) 0.002(3)
C2' 0.021(4) 0.026(4) 0.020(4) -0.003(3) 0.002(3) 0.001(3)
C3' 0.020(4) 0.023(4) 0.018(4) -0.002(3) 0.002(3) 0.001(3)
C4' 0.022(4) 0.015(4) 0.020(4) -0.002(3) -0.001(3) -0.001(3)
C5' 0.031(4) 0.014(3) 0.020(4) -0.001(3) -0.004(3) 0.005(3)
C6' 0.035(4) 0.017(4) 0.022(4) -0.003(3) -0.002(3) 0.004(3)
C7' 0.027(4) 0.021(4) 0.023(4) -0.002(3) 0.000(3) 0.001(3)
C8' 0.024(4) 0.019(4) 0.025(4) -0.005(3) 0.002(3) 0.002(3)
C9' 0.022(4) 0.012(3) 0.029(4) -0.005(3) -0.002(3) 0.002(3)
C10' 0.023(4) 0.021(4) 0.028(4) -0.004(3) 0.002(3) 0.005(3)
C11' 0.035(4) 0.030(5) 0.026(4) -0.008(3) 0.009(4) 0.000(4)
C12' 0.041(5) 0.016(4) 0.021(4) -0.004(3) -0.003(3) -0.001(3)
C13' 0.029(4) 0.023(4) 0.037(5) -0.003(4) -0.003(4) 0.007(3)
C14' 0.025(4) 0.022(4) 0.034(5) -0.005(4) 0.006(4) 0.006(3)
C15' 0.025(4) 0.017(4) 0.020(4) -0.001(3) -0.006(3) 0.003(3)
C16' 0.028(4) 0.015(4) 0.024(4) -0.003(3) -0.001(3) 0.004(3)
C17' 0.029(4) 0.025(4) 0.024(4) -0.002(3) -0.006(3) 0.007(3)
C18' 0.031(4) 0.027(4) 0.032(4) -0.009(4) 0.000(4) 0.008(3)
C19' 0.037(5) 0.029(4) 0.025(4) -0.010(3) 0.000(4) -0.003(4)
C20' 0.037(5) 0.032(5) 0.035(5) -0.008(4) -0.007(4) 0.002(4)
C21' 0.028(4) 0.024(4) 0.035(5) -0.006(4) -0.004(4) 0.003(3)
C22' 0.021(3) 0.021(4) 0.019(3) -0.006(3) 0.001(3) 0.005(3)
C23' 0.027(4) 0.019(4) 0.020(4) -0.002(3) 0.002(3) 0.005(3)
C24' 0.023(4) 0.022(4) 0.026(4) -0.007(3) 0.003(3) -0.001(3)
C25' 0.030(4) 0.017(4) 0.022(4) 0.000(3) 0.007(3) -0.002(3)
C26' 0.030(4) 0.026(4) 0.017(4) 0.003(3) -0.008(3) 0.001(3)
C27' 0.026(4) 0.022(4) 0.021(4) -0.003(3) -0.002(3) 0.000(3)
C28' 0.024(4) 0.020(4) 0.020(4) -0.006(3) -0.002(3) 0.001(3)
C29' 0.022(4) 0.027(4) 0.022(4) -0.006(3) 0.003(3) 0.002(3)
C30' 0.031(4) 0.025(4) 0.033(4) -0.010(3) -0.006(4) 0.009(3)
C31' 0.035(4) 0.020(4) 0.023(4) -0.003(3) -0.005(3) 0.006(3)
C32' 0.034(4) 0.019(4) 0.025(4) -0.001(3) 0.000(3) -0.001(3)
C33' 0.023(4) 0.017(4) 0.024(4) -0.006(3) 0.005(3) 0.003(3)
C34' 0.030(4) 0.027(4) 0.037(5) -0.008(4) 0.004(4) 0.001(3)
C35' 0.064(7) 0.029(5) 0.051(6) -0.003(4) -0.018(5) 0.000(5)
C36' 0.038(5) 0.043(6) 0.038(5) -0.020(5) 0.007(4) -0.006(4)
C37' 0.076(17) 0.035(12) 0.082(19) -0.003(12) -0.033(15) 0.001(11)
C38' 0.030(10) 0.063(15) 0.072(16) -0.024(13) 0.021(10) -0.011(9)
C39' 0.049(12) 0.050(14) 0.025(9) -0.013(9) 0.008(9) -0.011(11)
C37" 0.055(14) 0.046(14) 0.040(12) -0.025(11) 0.013(11) -0.002(12)
C38" 0.13(3) 0.042(14) 0.019(10) 0.007(9) 0.003(13) -0.012(15)
C39" 0.046(13) 0.071(17) 0.047(13) -0.024(12) -0.021(11) 0.018(12)

loop_
_atom_type_symbol
_atom_type_description
_atom_type_scat_dispersion_real
_atom_type_scat_dispersion_imag
_atom_type_scat_source
C C 0.0181 0.0091 'International Tables Vol C Tables 4.2.6.8 and 6.1.1.4'
H H 0.0000 0.0000 'International Tables Vol C Tables 4.2.6.8 and 6.1.1.4'
N N 0.0311 0.0180 'International Tables Vol C Tables 4.2.6.8 and 6.1.1.4'
O O 0.0492 0.0322 'International Tables Vol C Tables 4.2.6.8 and 6.1.1.4'
F F 0.0727 0.0534 'International Tables Vol C Tables 4.2.6.8 and 6.1.1.4'
Si Si 0.2541 0.3302 'International Tables Vol C Tables 4.2.6.8 and 6.1.1.4'
I I -0.3257 6.8362 'International Tables Vol C Tables 4.2.6.8 and 6.1.1.4'

loop_
_geom_angle_atom_site_label_1
_geom_angle_atom_site_label_2
_geom_angle_atom_site_label_3
_geom_angle
O5 Si2 C39 111.7(8)
O5 Si2 C37 105.4(6)
C39 Si2 C37 111.9(9)
O5 Si2 C38 107.8(6)
C39 Si2 C38 109.7(9)
C37 Si2 C38 110.1(8)
O4 Si1 C35 104.9(4)
O4 Si1 C36 109.0(4)
C35 Si1 C36 111.0(6)
O4 Si1 C34 109.7(4)
C35 Si1 C34 112.1(5)
C36 Si1 C34 110.0(5)
C1 O3 C2 111.3(6)
C8 O4 Si1 122.2(5)
C19 O5 Si2 128.1(7)
C1 N1 C4 127.4(7)
C1 N1 C3 113.0(6)
C4 N1 C3 119.1(7)
C22 N2 C15 122.9(6)
O2 C1 O3 122.3(7)
O2 C1 N1 130.1(7)
O3 C1 N1 107.6(7)
O3 C2 C3 106.3(6)
N1 C3 C28 113.3(7)
N1 C3 C2 100.4(6)
C28 C3 C2 113.2(7)
O1 C4 N1 118.4(8)
O1 C4 C5 121.7(7)
N1 C4 C5 119.9(7)
C4 C5 C6 108.6(7)
C4 C5 C15 104.7(6)
C6 C5 C15 115.7(6)
C7 C6 C5 110.3(7)
C8 C7 C6 113.3(7)
O4 C8 C9 110.7(7)
O4 C8 C7 108.6(7)
C9 C8 C7 110.5(7)
C14 C9 C10 119.0(8)
C14 C9 C8 120.7(8)
C10 C9 C8 120.2(8)
C11 C10 C9 120.4(8)
C12 C11 C10 118.3(8)
F1 C12 C11 118.4(8)
F1 C12 C13 118.1(8)
C11 C12 C13 123.4(9)
C12 C13 C14 117.6(9)
C13 C14 C9 121.1(9)
N2 C15 C16 113.9(6)
N2 C15 C5 105.3(6)
C16 C15 C5 113.5(6)
C17 C16 C21 116.9(9)
C17 C16 C15 123.3(7)
C21 C16 C15 119.8(8)
C16 C17 C18 123.1(9)
C19 C18 C17 119.8(10)
C18 C19 O5 118.6(10)
C18 C19 C20 118.8(9)
O5 C19 C20 122.6(9)
C19 C20 C21 120.4(10)
C16 C21 C20 121.0(11)
N2 C22 C27 123.5(7)
N2 C22 C23 119.0(7)
C27 C22 C23 117.5(7)
C24 C23 C22 121.0(8)
C23 C24 C25 120.5(8)
C24 C25 C26 119.4(8)
C24 C25 I1 120.1(6)
C26 C25 I1 120.4(7)
C27 C26 C25 119.5(8)
C26 C27 C22 122.0(8)
C29 C28 C33 118.9(8)
C29 C28 C3 120.1(7)
C33 C28 C3 120.9(7)
C28 C29 C30 121.3(8)
C31 C30 C29 119.2(8)
C32 C31 C30 120.3(8)
C31 C32 C33 120.6(8)
C28 C33 C32 119.8(8)
O4' Si1' C36' 105.0(4)
O4' Si1' C35' 109.1(4)
C36' Si1' C35' 110.6(6)
O4' Si1' C34' 109.9(4)
C36' Si1' C34' 111.8(5)
C35' Si1' C34' 110.3(5)
O5' Si2' C38" 110.4(10)
O5' Si2' C39' 102.0(8)
O5' Si2' C37" 109.5(8)
C38" Si2' C37" 117.5(14)
O5' Si2' C38' 116.0(8)
C39' Si2' C38' 117.6(12)
O5' Si2' C37' 105.7(8)
C39' Si2' C37' 109.0(14)
C38' Si2' C37' 105.8(14)
O5' Si2' C39" 102.9(9)
C38" Si2' C39" 110.2(16)
C37" Si2' C39" 105.1(13)
C1' O3' C2' 110.8(6)
C8' O4' Si1' 120.9(5)
C19' O5' Si2' 127.7(6)
C1' N1' C4' 129.0(7)
C1' N1' C3' 111.8(6)
C4' N1' C3' 118.5(6)
C22' N2' C15' 124.2(7)
O2' C1' O3' 122.7(7)
O2' C1' N1' 127.9(7)
O3' C1' N1' 109.4(6)
O3' C2' C3' 106.5(6)
N1' C3' C28' 111.9(6)
N1' C3' C2' 100.2(6)
C28' C3' C2' 113.9(7)
O1' C4' N1' 119.1(7)
O1' C4' C5' 121.7(7)
N1' C4' C5' 119.1(7)
C6' C5' C4' 108.5(7)
C6' C5' C15' 115.1(6)
C4' C5' C15' 104.6(6)
C5' C6' C7' 109.4(7)
C8' C7' C6' 113.4(7)
O4' C8' C9' 110.9(6)
O4' C8' C7' 108.0(6)
C9' C8' C7' 110.1(6)
C10' C9' C14' 118.9(8)
C10' C9' C8' 120.7(7)
C14' C9' C8' 120.3(7)
C9' C10' C11' 121.5(8)
C12' C11' C10' 117.2(8)
F1' C12' C11' 118.7(8)
F1' C12' C13' 118.2(8)
C11' C12' C13' 123.2(8)
C14' C13' C12' 118.0(8)
C13' C14' C9' 121.3(8)
N2' C15' C16' 114.6(7)
N2' C15' C5' 105.9(6)
C16' C15' C5' 113.6(6)
C17' C16' C21' 119.2(8)
C17' C16' C15' 121.9(7)
C21' C16' C15' 118.9(7)
C16' C17' C18' 120.5(8)
C19' C18' C17' 120.5(8)
O5' C19' C18' 120.0(8)
O5' C19' C20' 119.8(8)
C18' C19' C20' 120.0(8)
C21' C20' C19' 118.9(8)
C20' C21' C16' 120.9(8)
C23' C22' N2' 119.7(7)
C23' C22' C27' 118.1(7)
N2' C22' C27' 122.1(7)
C22' C23' C24' 121.6(8)
C23' C24' C25' 119.9(7)
C26' C25' C24' 119.3(7)
C26' C25' I1' 120.6(6)
C24' C25' I1' 120.2(6)
C25' C26' C27' 120.6(8)
C26' C27' C22' 120.5(7)
C29' C28' C33' 119.9(8)
C29' C28' C3' 119.8(7)
C33' C28' C3' 120.3(7)
C28' C29' C30' 120.7(8)
C29' C30' C31' 118.8(8)
C32' C31' C30' 120.8(8)
C33' C32' C31' 119.8(8)
C32' C33' C28' 119.9(7)

loop_
_geom_bond_atom_site_label_1
_geom_bond_atom_site_label_2
_geom_bond_distance
I1 C25 2.087(8)
F1 C12 1.365(10)
Si2 O5 1.673(8)
Si2 C39 1.837(16)
Si2 C37 1.856(13)
Si2 C38 1.857(13)
Si1 O4 1.664(6)
Si1 C35 1.858(11)
Si1 C36 1.858(11)
Si1 C34 1.859(9)
O1 C4 1.208(11)
O2 C1 1.188(11)
O3 C1 1.361(10)
O3 C2 1.441(10)
O4 C8 1.423(11)
O5 C19 1.365(12)
N1 C1 1.394(11)
N1 C4 1.408(10)
N1 C3 1.467(10)
N2 C22 1.391(10)
N2 C15 1.463(9)
C2 C3 1.535(11)
C3 C28 1.506(12)
C4 C5 1.524(12)
C5 C6 1.536(10)
C5 C15 1.551(10)
C6 C7 1.533(12)
C7 C8 1.527(11)
C8 C9 1.521(12)
C9 C14 1.387(14)
C9 C10 1.401(12)
C10 C11 1.378(13)
C11 C12 1.370(13)
C12 C13 1.375(14)
C13 C14 1.385(14)
C15 C16 1.526(11)
C16 C17 1.353(14)
C16 C21 1.369(13)
C17 C18 1.389(14)
C18 C19 1.347(14)
C19 C20 1.377(18)
C20 C21 1.393(17)
C22 C27 1.391(12)
C22 C23 1.404(11)
C23 C24 1.384(12)
C24 C25 1.387(14)
C25 C26 1.396(12)
C26 C27 1.386(12)
C28 C29 1.379(12)
C28 C33 1.395(12)
C29 C30 1.399(13)
C30 C31 1.379(14)
C31 C32 1.375(13)
C32 C33 1.396(12)
I1' C25' 2.090(8)
F1' C12' 1.363(10)
Si1' O4' 1.671(6)
Si1' C36' 1.852(10)
Si1' C35' 1.858(11)
Si1' C34' 1.862(9)
Si2' O5' 1.663(7)
Si2' C38" 1.79(2)
Si2' C39' 1.802(19)
Si2' C37" 1.82(2)
Si2' C38' 1.82(2)
Si2' C37' 1.93(3)
Si2' C39" 1.97(2)
O1' C4' 1.206(10)
O2' C1' 1.204(10)
O3' C1' 1.344(10)
O3' C2' 1.448(10)
O4' C8' 1.422(9)
O5' C19' 1.372(10)
N1' C1' 1.383(11)
N1' C4' 1.398(10)
N1' C3' 1.489(10)
N2' C22' 1.385(10)
N2' C15' 1.459(10)
C2' C3' 1.532(11)
C3' C28' 1.522(12)
C4' C5' 1.534(10)
C5' C6' 1.531(11)
C5' C15' 1.562(10)
C6' C7' 1.538(11)
C7' C8' 1.529(11)
C8' C9' 1.520(11)
C9' C10' 1.383(11)
C9' C14' 1.386(12)
C10' C11' 1.402(12)
C11' C12' 1.366(13)
C12' C13' 1.390(13)
C13' C14' 1.377(14)
C15' C16' 1.526(10)
C16' C17' 1.380(11)
C16' C21' 1.396(13)
C17' C18' 1.388(12)
C18' C19' 1.381(13)
C19' C20' 1.400(14)
C20' C21' 1.395(13)
C22' C23' 1.383(12)
C22' C27' 1.411(12)
C23' C24' 1.386(12)
C24' C25' 1.397(13)
C25' C26' 1.386(12)
C26' C27' 1.386(12)
C28' C29' 1.376(12)
C28' C33' 1.399(11)
C29' C30' 1.390(13)
C30' C31' 1.395(13)
C31' C32' 1.381(12)
C32' C33' 1.380(12)
